data_2016292
loop_
_publ_author_name
'Chopra, Deepak'
'Mohan, T. P.'
'Vishalakshi, B.'
'Guru Row, T. N.'

_publ_section_title
;
 A series of substituted
 (2<i>E</i>)-3-(2-fluoro-4-phenoxyphenyl)-1-phenylprop-2-en-1-ones
;
_journal_coeditor_code AV3115
_journal_issue 12
_journal_name_full 'Acta Crystallographica Section C'
_journal_page_first o704
_journal_page_last o710
_journal_paper_doi 10.1107/S0108270107049426
_journal_volume 63
_journal_year 2007
_chemical_formula_iupac 'C21 H14 F2 O2'
_chemical_formula_moiety 'C21 H14 F2 O2'
_chemical_formula_sum 'C21 H14 F2 O2'
_chemical_formula_weight 336.32
_chemical_name_systematic
;
(2E)-3-(2-fluoro-4-phenoxyphenyl)-1-(4-fluorophenyl)prop-2-en-1-one
;
_space_group_IT_number 2
_symmetry_cell_setting triclinic
_symmetry_space_group_name_Hall '-P 1'
_symmetry_space_group_name_H-M 'P -1'
_atom_sites_solution_hydrogens geom
_atom_sites_solution_primary direct
_atom_sites_solution_secondary difmap
_cell_angle_alpha 97.362(10)
_cell_angle_beta 101.898(9)
_cell_angle_gamma 108.731(9)
_cell_formula_units_Z 2
_cell_length_a 8.164(5)
_cell_length_b 10.036(6)
_cell_length_c 11.136(7)
_cell_measurement_reflns_used 775
_cell_measurement_temperature 290(2)
_cell_measurement_theta_max 25.2
_cell_measurement_theta_min 1.4
_cell_volume 826.7(9)
_computing_cell_refinement 'SMART (Bruker, 1998)'
_computing_data_collection 'SMART (Bruker, 1998)'
_computing_data_reduction 'SAINT (Bruker, 1998)'
_computing_molecular_graphics 'Ortep-3 for Windows (Farrugia, 1997) and CAMERON (Watkin <i>et al.</i>, 1993)'
_computing_publication_material 'PLATON (Spek, 2003)'
_computing_structure_refinement 'SHELXL97 (Sheldrick, 1997)'
_computing_structure_solution 'SIR92 (Altomare <i>et al.</i>,  1993)'
_diffrn_ambient_temperature 290(2)
_diffrn_measured_fraction_theta_full 0.996
_diffrn_measured_fraction_theta_max 0.976
_diffrn_measurement_device_type 'Bruker SMART APEX CCD area-detector'
_diffrn_measurement_method '\f and \w scans'
_diffrn_radiation_monochromator graphite
_diffrn_radiation_source 'fine-focus sealed tube'
_diffrn_radiation_type MoK\a
_diffrn_radiation_wavelength 0.71073
_diffrn_reflns_av_R_equivalents 0.0165
_diffrn_reflns_av_sigmaI/netI 0.0216
_diffrn_reflns_limit_h_max 10
_diffrn_reflns_limit_h_min -10
_diffrn_reflns_limit_k_max 12
_diffrn_reflns_limit_k_min -12
_diffrn_reflns_limit_l_max 13
_diffrn_reflns_limit_l_min -13
_diffrn_reflns_number 8638
_diffrn_reflns_reduction_process
;
?
;
_diffrn_reflns_theta_full 25.00
_diffrn_reflns_theta_max 26.35
_diffrn_reflns_theta_min 1.91
_diffrn_standards_number 0
_exptl_absorpt_coefficient_mu 0.101
_exptl_absorpt_correction_T_max 0.9940
_exptl_absorpt_correction_T_min 0.9443
_exptl_absorpt_correction_type multi-scan
_exptl_absorpt_process_details '(SADABS; Sheldrick, 1996)'
_exptl_crystal_colour colorless
_exptl_crystal_density_diffrn 1.351
_exptl_crystal_density_method 'Not Measured'
_exptl_crystal_description 'plate '
_exptl_crystal_F_000 348
_exptl_crystal_size_max 0.23
_exptl_crystal_size_mid 0.20
_exptl_crystal_size_min 0.06
_refine_diff_density_max 0.122
_refine_diff_density_min -0.192
_refine_ls_extinction_method none
_refine_ls_goodness_of_fit_ref 1.025
_refine_ls_hydrogen_treatment refall
_refine_ls_matrix_type full
_refine_ls_number_parameters 282
_refine_ls_number_reflns 3291
_refine_ls_number_restraints 0
_refine_ls_restrained_S_all 1.025
_refine_ls_R_factor_all 0.0696
_refine_ls_R_factor_gt 0.0424
_refine_ls_shift/su_max 0.000
_refine_ls_shift/su_mean 0.000
_refine_ls_structure_factor_coef Fsqd
_refine_ls_weighting_details 'calc w=1/[\s^2^(Fo^2^)+(0.0622P)^2^+0.0408P] where P=(Fo^2^+2Fc^2^)/3'
_refine_ls_weighting_scheme calc
_refine_ls_wR_factor_gt 0.1047
_refine_ls_wR_factor_ref 0.1176
_reflns_number_gt 2205
_reflns_number_total 3291
_reflns_threshold_expression >2sigma(I)
_cod_data_source_file av3115.cif
_cod_data_source_block II
_cod_depositor_comments
;
The following automatic conversions were performed:
'_symmetry_cell_setting' value 'Triclinic' changed to 'triclinic'
according to '/home/saulius/struct/CIF-dictionaries/cif_core.dic'
dictionary named 'cif_core.dic' version 2.4.1 from 2010-06-29.

Automatic conversion script
Id: cif_fix_enum 1527 2010-12-29 10:47:43Z saulius 

The following automatic conversions were performed:

'_symmetry_cell_setting' value 'Triclinic' changed to 'triclinic'
according to /home/saulius/struct/CIF-dictionaries/cif_core.dic
dictionary named 'cif_core.dic' version 2.4.1 from 2010-06-29.

Automatic conversion script
Id: cif_fix_values 1715 2011-07-08 13:25:40Z adriana 
;
_cod_original_cell_volume 826.8(9)
_cod_database_code 2016292
_cod_database_fobs_code 2016292

loop_
_symmetry_equiv_pos_as_xyz
x,y,z
-x,-y,-z

loop_
_atom_site_type_symbol
_atom_site_label
_atom_site_fract_x
_atom_site_fract_y
_atom_site_fract_z
_atom_site_U_iso_or_equiv
_atom_site_adp_type
_atom_site_calc_flag
_atom_site_occupancy
F F1 0.37217(15) 0.54948(11) 0.68943(10) 0.0887(4) Uani d 1
F F2 0.83443(16) -0.04147(15) 1.56720(12) 0.1073(4) Uani d 1
O O1 0.21063(19) -0.08620(17) 1.11312(13) 0.1068(5) Uani d 1
O O2 0.03588(16) 0.36217(12) 0.67485(11) 0.0756(4) Uani d 1
C C1 0.7219(3) -0.0300(2) 1.46365(17) 0.0717(5) Uani d 1
C C2 0.5551(3) -0.1331(2) 1.41942(18) 0.0711(5) Uani d 1
C C3 0.4404(3) -0.11863(18) 1.31695(16) 0.0647(4) Uani d 1
C C4 0.4925(2) -0.00337(15) 1.25774(13) 0.0537(4) Uani d 1
C C5 0.6633(2) 0.09816(18) 1.30612(16) 0.0629(4) Uani d 1
C C6 0.7799(3) 0.0859(2) 1.41007(18) 0.0737(5) Uani d 1
C C7 0.3617(2) 0.00398(18) 1.14640(15) 0.0631(4) Uani d 1
C C8 0.4118(2) 0.11838(18) 1.07501(15) 0.0595(4) Uani d 1
C C9 0.2936(2) 0.13165(18) 0.98114(15) 0.0620(4) Uani d 1
C C10 0.3201(2) 0.23957(16) 0.90318(14) 0.0557(4) Uani d 1
C C11 0.1693(2) 0.25153(18) 0.82563(15) 0.0615(4) Uani d 1
C C12 0.1868(2) 0.35544(17) 0.75469(14) 0.0615(4) Uani d 1
C C13 0.3558(2) 0.44685(17) 0.75926(15) 0.0634(4) Uani d 1
C C14 0.5068(2) 0.43697(19) 0.83293(16) 0.0642(4) Uani d 1
C C15 0.4880(2) 0.33308(17) 0.90426(15) 0.0592(4) Uani d 1
C C16 -0.0158(2) 0.47810(16) 0.70489(15) 0.0606(4) Uani d 1
C C17 0.0394(2) 0.5635(2) 0.82288(19) 0.0729(5) Uani d 1
C C18 -0.0181(3) 0.6791(2) 0.8418(3) 0.0882(6) Uani d 1
C C19 -0.1305(3) 0.7051(3) 0.7448(3) 0.0926(7) Uani d 1
C C20 -0.1876(3) 0.6162(3) 0.6296(2) 0.0905(7) Uani d 1
C C21 -0.1322(2) 0.5024(2) 0.6085(2) 0.0732(5) Uani d 1
H H2 0.517(2) -0.2113(19) 1.4593(17) 0.079(5) Uiso d 1
H H3 0.323(3) -0.187(2) 1.2838(17) 0.081(6) Uiso d 1
H H5 0.706(2) 0.1796(18) 1.2666(15) 0.070(5) Uiso d 1
H H6 0.895(3) 0.154(2) 1.4414(18) 0.089(6) Uiso d 1
H H8 0.531(3) 0.1797(19) 1.0988(16) 0.078(5) Uiso d 1
H H9 0.175(3) 0.0639(19) 0.9656(17) 0.084(6) Uiso d 1
H H11 0.053(2) 0.1887(17) 0.8247(14) 0.063(4) Uiso d 1
H H14 0.621(3) 0.4998(19) 0.8320(16) 0.076(5) Uiso d 1
H H15 0.592(2) 0.3252(16) 0.9564(15) 0.063(4) Uiso d 1
H H17 0.112(2) 0.5395(18) 0.8877(17) 0.072(5) Uiso d 1
H H18 0.022(3) 0.731(2) 0.921(2) 0.093(7) Uiso d 1
H H19 -0.168(3) 0.786(2) 0.7597(19) 0.103(7) Uiso d 1
H H20 -0.273(3) 0.634(2) 0.558(2) 0.114(7) Uiso d 1
H H21 -0.168(3) 0.442(2) 0.529(2) 0.089(6) Uiso d 1

loop_
_atom_site_aniso_label
_atom_site_aniso_U_11
_atom_site_aniso_U_22
_atom_site_aniso_U_33
_atom_site_aniso_U_12
_atom_site_aniso_U_13
_atom_site_aniso_U_23
F1 0.0936(8) 0.0794(7) 0.0896(7) 0.0256(6) 0.0132(6) 0.0376(6)
F2 0.0981(9) 0.1437(10) 0.1014(9) 0.0654(8) 0.0143(7) 0.0608(8)
O1 0.0707(9) 0.1173(11) 0.0876(10) -0.0166(8) -0.0064(7) 0.0431(8)
O2 0.0735(8) 0.0682(7) 0.0690(7) 0.0288(6) -0.0133(6) 0.0026(6)
C1 0.0735(12) 0.0908(13) 0.0690(11) 0.0482(11) 0.0184(9) 0.0305(10)
C2 0.0871(14) 0.0675(11) 0.0747(12) 0.0364(10) 0.0322(10) 0.0297(9)
C3 0.0702(12) 0.0575(10) 0.0648(10) 0.0188(9) 0.0210(9) 0.0123(8)
C4 0.0568(9) 0.0538(8) 0.0530(8) 0.0206(7) 0.0186(7) 0.0113(7)
C5 0.0570(10) 0.0652(10) 0.0684(10) 0.0212(8) 0.0160(8) 0.0236(8)
C6 0.0564(11) 0.0832(12) 0.0794(12) 0.0243(10) 0.0098(9) 0.0251(10)
C7 0.0569(10) 0.0669(10) 0.0565(9) 0.0115(8) 0.0137(8) 0.0114(8)
C8 0.0535(10) 0.0631(9) 0.0564(9) 0.0165(8) 0.0103(8) 0.0121(7)
C9 0.0522(10) 0.0679(10) 0.0599(10) 0.0163(8) 0.0114(8) 0.0120(8)
C10 0.0543(9) 0.0587(9) 0.0501(8) 0.0200(7) 0.0084(7) 0.0062(7)
C11 0.0516(10) 0.0629(10) 0.0605(10) 0.0157(8) 0.0051(8) 0.0081(8)
C12 0.0613(10) 0.0599(9) 0.0545(9) 0.0230(8) -0.0012(7) 0.0050(7)
C13 0.0711(11) 0.0580(9) 0.0585(9) 0.0225(8) 0.0114(8) 0.0134(8)
C14 0.0591(10) 0.0632(10) 0.0652(10) 0.0162(8) 0.0151(8) 0.0130(8)
C15 0.0511(9) 0.0671(10) 0.0559(9) 0.0221(8) 0.0082(7) 0.0077(8)
C16 0.0529(9) 0.0578(9) 0.0665(10) 0.0144(7) 0.0112(8) 0.0186(8)
C17 0.0587(11) 0.0733(11) 0.0759(13) 0.0171(9) 0.0095(9) 0.0087(10)
C18 0.0737(13) 0.0807(14) 0.0995(17) 0.0138(11) 0.0338(13) 0.0002(13)
C19 0.0917(16) 0.0851(15) 0.129(2) 0.0449(13) 0.0563(16) 0.0413(15)
C20 0.0977(16) 0.1119(17) 0.0970(16) 0.0606(14) 0.0436(13) 0.0528(15)
C21 0.0716(12) 0.0881(13) 0.0709(12) 0.0356(10) 0.0208(10) 0.0332(11)

loop_
_atom_type_symbol
_atom_type_description
_atom_type_scat_dispersion_real
_atom_type_scat_dispersion_imag
_atom_type_scat_source
O O 0.0106 0.0060 'International Tables Vol C Tables 4.2.6.8 and 6.1.1.4'
F F 0.0171 0.0103 'International Tables Vol C Tables 4.2.6.8 and 6.1.1.4'
H H 0.0000 0.0000 'International Tables Vol C Tables 4.2.6.8 and 6.1.1.4'
C C 0.0033 0.0016 'International Tables Vol C Tables 4.2.6.8 and 6.1.1.4'

loop_
_geom_angle_atom_site_label_1
_geom_angle_atom_site_label_2
_geom_angle_atom_site_label_3
_geom_angle
_geom_angle_publ_flag
C15 C10 C11 118.16(15) ?
C15 C10 C9 123.09(14) ?
C11 C10 C9 118.73(15) ?
C16 O2 C12 118.17(12) ?
C12 C11 C10 120.96(16) ?
C12 C11 H11 120.0(9) ?
C10 C11 H11 119.0(9) ?
C13 C14 C15 119.00(16) ?
C13 C14 H14 119.4(10) ?
C15 C14 H14 121.6(10) ?
C8 C9 C10 128.49(16) yes
C8 C9 H9 114.7(11) ?
C10 C9 H9 116.8(11) ?
C13 C12 C11 119.03(15) ?
C13 C12 O2 120.85(15) ?
C11 C12 O2 120.04(15) ?
C5 C4 C3 118.07(15) ?
C5 C4 C7 123.47(14) yes
C3 C4 C7 118.46(15) ?
C9 C8 C7 121.68(16) ?
C9 C8 H8 121.8(11) ?
C7 C8 H8 116.6(11) ?
C2 C3 C4 121.56(18) ?
C2 C3 H3 121.0(11) ?
C4 C3 H3 117.5(11) ?
O1 C7 C8 119.37(16) ?
O1 C7 C4 119.45(15) ?
C8 C7 C4 121.17(14) ?
F1 C13 C14 119.65(15) ?
F1 C13 C12 118.74(15) ?
C14 C13 C12 121.60(15) ?
C1 C6 C5 118.27(18) ?
C1 C6 H6 121.0(12) ?
C5 C6 H6 120.7(12) ?
C14 C15 C10 121.24(16) ?
C14 C15 H15 119.9(10) ?
C10 C15 H15 118.9(9) ?
C4 C5 C6 121.08(16) ?
C4 C5 H5 120.8(10) ?
C6 C5 H5 118.1(10) ?
C17 C16 C21 120.76(18) ?
C17 C16 O2 123.35(15) ?
C21 C16 O2 115.87(16) ?
F2 C1 C2 118.42(17) ?
F2 C1 C6 118.64(18) ?
C2 C1 C6 122.92(17) ?
C1 C2 C3 118.09(17) ?
C1 C2 H2 121.6(11) ?
C3 C2 H2 120.3(11) ?
C20 C21 C16 119.6(2) ?
C20 C21 H21 121.3(12) ?
C16 C21 H21 119.0(12) ?
C16 C17 C18 118.5(2) ?
C16 C17 H17 118.3(10) ?
C18 C17 H17 123.3(11) ?
C19 C18 C17 120.6(2) ?
C19 C18 H18 124.8(14) ?
C17 C18 H18 114.6(14) ?
C20 C19 C18 119.8(2) ?
C20 C19 H19 120.8(13) ?
C18 C19 H19 119.4(13) ?
C19 C20 C21 120.7(2) ?
C19 C20 H20 119.9(13) ?
C21 C20 H20 119.4(13) ?

loop_
_geom_bond_atom_site_label_1
_geom_bond_atom_site_label_2
_geom_bond_distance
_geom_bond_publ_flag
C10 C15 1.387(2) ?
C10 C11 1.400(2) ?
C10 C9 1.463(2) yes
F1 C13 1.3576(19) ?
O2 C16 1.385(2) yes
O2 C12 1.3895(19) yes
C11 C12 1.376(2) ?
C11 H11 0.953(17) ?
C14 C13 1.373(2) ?
C14 C15 1.379(2) ?
C14 H14 0.947(19) ?
C9 C8 1.321(2) yes
C9 H9 0.955(19) ?
C12 C13 1.376(2) ?
C4 C5 1.382(2) ?
C4 C3 1.396(2) ?
C4 C7 1.487(2) yes
C8 C7 1.478(2) yes
C8 H8 0.932(19) ?
F2 C1 1.361(2) ?
C3 C2 1.375(3) ?
C3 H3 0.944(19) ?
C7 O1 1.219(2) yes
C6 C1 1.369(3) ?
C6 C5 1.385(2) ?
C6 H6 0.93(2) ?
C15 H15 0.959(16) ?
C5 H5 0.978(17) ?
C16 C17 1.373(3) ?
C16 C21 1.382(2) ?
C1 C2 1.362(3) ?
C2 H2 0.949(18) ?
C21 C20 1.368(3) ?
C21 H21 0.94(2) ?
C17 C18 1.392(3) ?
C17 H17 0.946(18) ?
C18 C19 1.376(3) ?
C18 H18 0.90(2) ?
C19 C20 1.361(3) ?
C19 H19 0.97(2) ?
C20 H20 1.02(2) ?

loop_
_geom_hbond_atom_site_label_D
_geom_hbond_atom_site_label_H
_geom_hbond_atom_site_label_A
_geom_hbond_site_symmetry_A
_geom_hbond_distance_DH
_geom_hbond_distance_HA
_geom_hbond_distance_DA
_geom_hbond_angle_DHA
_geom_hbond_publ_flag
C11 H11 O1 2_557 0.95(2) 2.36(2) 3.271(3) 161(2) yes
C18 H18 O1 1_565 0.90(2) 2.48(2) 3.345(3) 162(2) yes
C5 H5 Cg3 2_665 0.98(2) 3.12(2) 3.894(3) 137.0(10) yes
C14 H14 Cg3 1_455 0.95(2) 2.91(2) 3.780(3) 153.0(10) yes

loop_
_geom_torsion_atom_site_label_1
_geom_torsion_atom_site_label_2
_geom_torsion_atom_site_label_3
_geom_torsion_atom_site_label_4
_geom_torsion
_geom_torsion_publ_flag
C15 C10 C11 C12 -1.6(2) ?
C9 C10 C11 C12 177.14(15) ?
C15 C10 C9 C8 11.4(3) ?
C11 C10 C9 C8 -167.27(17) yes
C10 C11 C12 C13 1.0(2) ?
C10 C11 C12 O2 177.66(13) ?
C16 O2 C12 C13 -72.5(2) ?
C16 O2 C12 C11 110.98(18) yes
C10 C9 C8 C7 178.70(15) yes
C5 C4 C3 C2 -0.9(2) ?
C7 C4 C3 C2 179.22(15) ?
C9 C8 C7 O1 4.8(3) ?
C9 C8 C7 C4 -175.44(15) yes
C5 C4 C7 O1 -176.52(17) ?
C3 C4 C7 O1 3.4(2) ?
C5 C4 C7 C8 3.7(2) ?
C3 C4 C7 C8 -176.41(14) yes
C15 C14 C13 F1 179.39(14) ?
C15 C14 C13 C12 -0.2(3) ?
C11 C12 C13 F1 -179.75(14) ?
O2 C12 C13 F1 3.7(2) ?
C11 C12 C13 C14 -0.1(3) ?
O2 C12 C13 C14 -176.72(15) ?
C13 C14 C15 C10 -0.3(2) ?
C11 C10 C15 C14 1.2(2) ?
C9 C10 C15 C14 -177.44(15) ?
C3 C4 C5 C6 0.2(2) ?
C7 C4 C5 C6 -179.90(15) ?
C1 C6 C5 C4 0.3(3) ?
C12 O2 C16 C17 -18.9(2) yes
C12 O2 C16 C21 162.58(15) ?
C5 C6 C1 F2 -178.81(15) ?
C5 C6 C1 C2 -0.2(3) ?
F2 C1 C2 C3 178.17(15) ?
C6 C1 C2 C3 -0.5(3) ?
C4 C3 C2 C1 1.0(3) ?
C17 C16 C21 C20 2.5(3) ?
O2 C16 C21 C20 -178.93(16) ?
C21 C16 C17 C18 -2.8(3) ?
O2 C16 C17 C18 178.72(16) ?
C16 C17 C18 C19 1.2(3) ?
C17 C18 C19 C20 0.7(3) ?
C18 C19 C20 C21 -1.1(3) ?
C16 C21 C20 C19 -0.5(3) ?

loop_
_cod_related_entry_id
_cod_related_entry_database
_cod_related_entry_code
1 ChemSpider 30654085
